data_7050053
loop_
_publ_author_name
'Daniel L. Reger'
'James R. Gardinier'
'Selma Bakbak'
'Radu F. Semeniuc'
'Uwe H. F. Bunz'
'Mark D. Smith'

_publ_section_title
;
 Multitopic third generation tris(pyrazolyl)methane ligands built on
 alkyne structural scaffolding: first preparation of mixed
 tris(pyrazolyl)methane/tris(pyrazolyl)borate ligands
;
_journal_issue 8
_journal_name_full 'New Journal of Chemistry'
_journal_page_first 1035
_journal_paper_doi 10.1039/b414770g
_journal_volume 29
_journal_year 2005
_chemical_formula_sum 'C30 H29 I N12 O2'
_chemical_formula_weight 716.55
_chemical_name_systematic
;
?
;
_space_group_IT_number 2
_symmetry_cell_setting triclinic
_symmetry_space_group_name_Hall '-P 1'
_symmetry_space_group_name_H-M 'P -1'
_atom_sites_solution_hydrogens geom
_atom_sites_solution_primary direct
_atom_sites_solution_secondary difmap
_audit_creation_method SHELXL-97
_cell_angle_alpha 96.8400(10)
_cell_angle_beta 99.5630(10)
_cell_angle_gamma 105.9950(10)
_cell_formula_units_Z 2
_cell_length_a 8.7819(6)
_cell_length_b 12.1248(8)
_cell_length_c 15.3073(10)
_cell_measurement_reflns_used 5607
_cell_measurement_temperature 150.0(2)
_cell_measurement_theta_max 26.382
_cell_measurement_theta_min 2.560
_cell_volume 1521.48(18)
_computing_cell_refinement 'SAINT+ NT V6.02a (Bruker, 1998)'
_computing_data_collection 'SMART NT V5.625 (Bruker, 2000)'
_computing_data_reduction 'SAINT+ NT V6.02a'
_computing_molecular_graphics 'SHELXTL V5.1 (Sheldrick, 1997)'
_computing_publication_material 'SHELXTL V5.1'
_computing_structure_refinement 'SHELXL-97 (Sheldrick, 1997)'
_computing_structure_solution 'SHELXS-97 (Sheldrick, 1990)'
_diffrn_ambient_temperature 150.0(2)
_diffrn_measured_fraction_theta_full 0.990
_diffrn_measured_fraction_theta_max 0.990
_diffrn_measurement_device_type 'Bruker SMART APEX CCD diffractometer'
_diffrn_measurement_method 'omega scans'
_diffrn_radiation_monochromator graphite
_diffrn_radiation_source 'fine-focus sealed tube'
_diffrn_radiation_type MoK\a
_diffrn_radiation_wavelength 0.71073
_diffrn_reflns_av_R_equivalents 0.0488
_diffrn_reflns_av_sigmaI/netI 0.0442
_diffrn_reflns_limit_h_max 10
_diffrn_reflns_limit_h_min -10
_diffrn_reflns_limit_k_max 15
_diffrn_reflns_limit_k_min -15
_diffrn_reflns_limit_l_max 19
_diffrn_reflns_limit_l_min -19
_diffrn_reflns_number 13447
_diffrn_reflns_theta_full 26.38
_diffrn_reflns_theta_max 26.38
_diffrn_reflns_theta_min 1.77
_diffrn_standards_decay_% <1
_exptl_absorpt_coefficient_mu 1.103
_exptl_absorpt_correction_type none
_exptl_crystal_colour colorless
_exptl_crystal_density_diffrn 1.564
_exptl_crystal_density_method 'not measured'
_exptl_crystal_description block
_exptl_crystal_F_000 724
_exptl_crystal_size_max 0.40
_exptl_crystal_size_mid 0.36
_exptl_crystal_size_min 0.20
_refine_diff_density_max 0.748
_refine_diff_density_min -1.356
_refine_diff_density_rms 0.101
_refine_ls_extinction_method none
_refine_ls_goodness_of_fit_ref 1.079
_refine_ls_hydrogen_treatment refU
_refine_ls_matrix_type full
_refine_ls_number_parameters 435
_refine_ls_number_reflns 6156
_refine_ls_number_restraints 0
_refine_ls_restrained_S_all 1.079
_refine_ls_R_factor_all 0.0340
_refine_ls_R_factor_gt 0.0318
_refine_ls_shift/su_max 0.002
_refine_ls_shift/su_mean 0.000
_refine_ls_structure_factor_coef Fsqd
_refine_ls_weighting_details 'calc w=1/[\s^2^(Fo^2^)+(0.0327P)^2^+1.0387P] where P=(Fo^2^+2Fc^2^)/3'
_refine_ls_weighting_scheme calc
_refine_ls_wR_factor_gt 0.0796
_refine_ls_wR_factor_ref 0.0812
_reflns_number_gt 5688
_reflns_number_total 6156
_reflns_threshold_expression >2sigma(I)
_cod_data_source_file b414770g.txt
_cod_data_source_block sb176m
_cod_depositor_comments
;
The following automatic conversions were performed:
'_symmetry_cell_setting' value 'Triclinic' changed to 'triclinic'
according to '/home/saulius/struct/CIF-dictionaries/cif_core.dic'
dictionary named 'cif_core.dic' version 2.4.1 from 2010-06-29.

Automatic conversion script
Id: cif_fix_enum 1527 2010-12-29 10:47:43Z saulius 
;
_cod_original_sg_symbol_H-M P-1
_cod_database_code 7050053

loop_
_symmetry_equiv_pos_as_xyz
'x, y, z'
'-x, -y, -z'

loop_
_atom_site_label
_atom_site_type_symbol
_atom_site_fract_x
_atom_site_fract_y
_atom_site_fract_z
_atom_site_U_iso_or_equiv
_atom_site_adp_type
_atom_site_occupancy
_atom_site_symmetry_multiplicity
_atom_site_calc_flag
_atom_site_refinement_flags
_atom_site_disorder_assembly
_atom_site_disorder_group
I1 I 0.76016(2) 0.528671(14) 0.442165(10) 0.04238(8) Uani 1 1 d . . .
C1 C 0.7617(2) 0.31477(18) 0.96637(13) 0.0221(4) Uani 1 1 d . . .
C2 C 0.1346(2) 0.07689(18) 0.36051(14) 0.0234(4) Uani 1 1 d . . .
C11 C 0.8474(3) 0.1483(2) 1.02076(16) 0.0339(5) Uani 1 1 d . . .
H11 H 0.7446 0.0929 1.0156 0.046(8) Uiso 1 1 calc R . .
C12 C 0.9946(3) 0.1370(2) 1.05548(17) 0.0396(6) Uani 1 1 d . . .
H12 H 1.0164 0.0722 1.0784 0.046(8) Uiso 1 1 calc R . .
C13 C 1.1059(3) 0.2413(2) 1.04989(16) 0.0375(6) Uani 1 1 d . . .
H13 H 1.2196 0.2587 1.0698 0.044(8) Uiso 1 1 calc R . .
C21 C 0.6871(3) 0.48286(19) 1.04435(15) 0.0296(5) Uani 1 1 d . . .
H21 H 0.6509 0.5142 0.9937 0.039(7) Uiso 1 1 calc R . .
C22 C 0.6822(3) 0.5179(2) 1.13187(16) 0.0339(5) Uani 1 1 d . . .
H22 H 0.6418 0.5781 1.1546 0.042(8) Uiso 1 1 calc R . .
C23 C 0.7487(3) 0.4467(2) 1.18017(15) 0.0364(5) Uani 1 1 d . . .
H23 H 0.7625 0.4524 1.2436 0.061(10) Uiso 1 1 calc R . .
C31 C 0.4693(3) 0.2165(2) 0.97094(16) 0.0320(5) Uani 1 1 d . . .
H31 H 0.4624 0.2589 1.0257 0.047(8) Uiso 1 1 calc R . .
C32 C 0.3474(3) 0.1304(2) 0.91365(18) 0.0389(6) Uani 1 1 d . . .
H32 H 0.2385 0.1006 0.9199 0.051(9) Uiso 1 1 calc R . .
C33 C 0.4166(3) 0.0958(2) 0.84417(17) 0.0359(5) Uani 1 1 d . . .
H33 H 0.3595 0.0362 0.7941 0.051(9) Uiso 1 1 calc R . .
C41 C 0.2977(3) 0.0623(2) 0.23943(15) 0.0335(5) Uani 1 1 d . . .
H41 H 0.2644 -0.0197 0.2199 0.038(7) Uiso 1 1 calc R . .
C42 C 0.4074(3) 0.1441(3) 0.20910(17) 0.0415(6) Uani 1 1 d . . .
H42 H 0.4649 0.1311 0.1634 0.063(10) Uiso 1 1 calc R . .
C43 C 0.4176(3) 0.2502(2) 0.25882(17) 0.0385(6) Uani 1 1 d . . .
H43 H 0.4866 0.3229 0.2522 0.037(7) Uiso 1 1 calc R . .
C51 C 0.1073(3) -0.1323(2) 0.37961(16) 0.0311(5) Uani 1 1 d . . .
H51 H 0.1705 -0.1211 0.4385 0.049(8) Uiso 1 1 calc R . .
C52 C 0.0313(3) -0.2357(2) 0.32319(19) 0.0397(6) Uani 1 1 d . . .
H52 H 0.0306 -0.3114 0.3342 0.057(9) Uiso 1 1 calc R . .
C53 C -0.0454(3) -0.2066(2) 0.2457(2) 0.0441(6) Uani 1 1 d . . .
H53 H -0.1088 -0.2622 0.1944 0.041(8) Uiso 1 1 calc R . .
C61 C -0.0425(3) 0.1865(2) 0.28308(15) 0.0300(5) Uani 1 1 d . . .
H61 H 0.0172 0.2143 0.2396 0.040(7) Uiso 1 1 calc R . .
C62 C -0.1851(3) 0.2028(2) 0.29507(17) 0.0357(5) Uani 1 1 d . . .
H62 H -0.2445 0.2450 0.2626 0.047(8) Uiso 1 1 calc R . .
C63 C -0.2256(3) 0.1447(2) 0.36469(17) 0.0356(5) Uani 1 1 d . . .
H63 H -0.3211 0.1407 0.3873 0.059(10) Uiso 1 1 calc R . .
C71 C 0.8142(3) 0.37833(19) 0.89096(13) 0.0256(4) Uani 1 1 d . . .
H71A H 0.9179 0.4409 0.9143 0.028(6) Uiso 1 1 calc R . .
H71B H 0.8294 0.3233 0.8424 0.028(6) Uiso 1 1 calc R . .
C72 C 0.7332(3) 0.4970(2) 0.79254(15) 0.0368(6) Uani 1 1 d . . .
H72A H 0.8515 0.5364 0.8078 0.039(7) Uiso 1 1 calc R . .
H72B H 0.6781 0.5580 0.7953 0.055(9) Uiso 1 1 calc R . .
C73 C 0.6879(3) 0.42928(19) 0.69694(14) 0.0270(4) Uani 1 1 d . . .
C74 C 0.7382(3) 0.48992(19) 0.62995(15) 0.0282(4) Uani 1 1 d . . .
H74 H 0.8044 0.5688 0.6446 0.039(7) Uiso 1 1 calc R . .
C75 C 0.6898(3) 0.4330(2) 0.54188(14) 0.0275(4) Uani 1 1 d . . .
C76 C 0.5948(3) 0.31740(19) 0.51849(14) 0.0267(4) Uani 1 1 d . . .
H76 H 0.5635 0.2799 0.4573 0.026(6) Uiso 1 1 calc R . .
C77 C 0.5462(3) 0.25736(19) 0.58574(14) 0.0256(4) Uani 1 1 d . . .
C78 C 0.5913(3) 0.31484(19) 0.67497(14) 0.0271(4) Uani 1 1 d . . .
H78 H 0.5551 0.2748 0.7210 0.025(6) Uiso 1 1 calc R . .
C79 C 0.4509(3) 0.12914(19) 0.56603(15) 0.0299(5) Uani 1 1 d . . .
H79A H 0.5266 0.0834 0.5801 0.036(7) Uiso 1 1 calc R . .
H79B H 0.3729 0.1148 0.6063 0.033(7) Uiso 1 1 calc R . .
C80 C 0.2185(3) 0.11794(19) 0.45991(14) 0.0255(4) Uani 1 1 d . . .
H80A H 0.2421 0.2034 0.4758 0.024(6) Uiso 1 1 calc R . .
H80B H 0.1466 0.0803 0.4983 0.020(6) Uiso 1 1 calc R . .
N11 N 1.0363(2) 0.31366(18) 1.01392(13) 0.0324(4) Uani 1 1 d . . .
N12 N 0.8762(2) 0.25382(16) 0.99515(12) 0.0246(4) Uani 1 1 d . . .
N21 N 0.7911(3) 0.36934(18) 1.12764(12) 0.0333(4) Uani 1 1 d . . .
N22 N 0.7541(2) 0.39445(15) 1.04422(11) 0.0232(4) Uani 1 1 d . . .
N31 N 0.5722(2) 0.15569(17) 0.85585(13) 0.0324(4) Uani 1 1 d . . .
N32 N 0.6021(2) 0.22977(16) 0.93456(11) 0.0241(4) Uani 1 1 d . . .
N41 N 0.3198(2) 0.23824(17) 0.31669(14) 0.0332(4) Uani 1 1 d . . .
N42 N 0.2457(2) 0.12170(16) 0.30322(12) 0.0256(4) Uani 1 1 d . . .
N51 N -0.0202(3) -0.09341(19) 0.25170(14) 0.0396(5) Uani 1 1 d . . .
N52 N 0.0749(2) -0.04839(16) 0.33516(12) 0.0268(4) Uani 1 1 d . . .
N61 N -0.1149(2) 0.09525(19) 0.39607(13) 0.0339(4) Uani 1 1 d . . .
N62 N -0.0020(2) 0.12325(16) 0.34484(12) 0.0245(4) Uani 1 1 d . . .
O1 O 0.69142(19) 0.42618(14) 0.85760(10) 0.0296(3) Uani 1 1 d . . .
O2 O 0.36416(18) 0.08816(13) 0.47482(10) 0.0268(3) Uani 1 1 d . . .

loop_
_atom_site_aniso_label
_atom_site_aniso_U_11
_atom_site_aniso_U_22
_atom_site_aniso_U_33
_atom_site_aniso_U_23
_atom_site_aniso_U_13
_atom_site_aniso_U_12
I1 0.06256(13) 0.03553(11) 0.02840(10) 0.00714(7) 0.01899(8) 0.00749(8)
C1 0.0223(10) 0.0222(10) 0.0193(9) 0.0007(7) 0.0041(7) 0.0039(8)
C2 0.0233(10) 0.0217(10) 0.0241(10) 0.0028(8) 0.0030(8) 0.0064(8)
C11 0.0351(12) 0.0278(12) 0.0372(13) 0.0049(9) 0.0042(10) 0.0093(10)
C12 0.0446(15) 0.0358(13) 0.0398(14) 0.0015(10) 0.0006(11) 0.0213(11)
C13 0.0281(12) 0.0480(15) 0.0347(13) -0.0056(10) 0.0005(9) 0.0179(11)
C21 0.0329(11) 0.0257(11) 0.0308(11) 0.0034(9) 0.0093(9) 0.0089(9)
C22 0.0376(13) 0.0286(12) 0.0331(12) -0.0028(9) 0.0157(10) 0.0046(10)
C23 0.0453(14) 0.0375(13) 0.0223(11) 0.0007(9) 0.0114(9) 0.0054(11)
C31 0.0265(11) 0.0330(12) 0.0339(12) 0.0031(9) 0.0097(9) 0.0040(9)
C32 0.0261(12) 0.0365(13) 0.0476(15) 0.0054(11) 0.0060(10) 0.0007(10)
C33 0.0326(12) 0.0267(11) 0.0374(13) 0.0000(9) -0.0038(10) 0.0002(9)
C41 0.0323(12) 0.0449(14) 0.0271(11) 0.0033(10) 0.0056(9) 0.0196(10)
C42 0.0331(13) 0.0661(18) 0.0349(13) 0.0170(12) 0.0134(10) 0.0236(12)
C43 0.0226(11) 0.0522(16) 0.0428(14) 0.0251(12) 0.0048(10) 0.0091(10)
C51 0.0328(12) 0.0263(11) 0.0344(12) 0.0089(9) 0.0082(9) 0.0068(9)
C52 0.0396(14) 0.0227(12) 0.0544(16) 0.0039(10) 0.0119(11) 0.0055(10)
C53 0.0360(13) 0.0299(13) 0.0526(16) -0.0093(11) -0.0017(11) 0.0008(10)
C61 0.0286(11) 0.0308(12) 0.0293(11) 0.0100(9) 0.0030(9) 0.0068(9)
C62 0.0311(12) 0.0323(12) 0.0442(14) 0.0112(10) 0.0003(10) 0.0128(10)
C63 0.0314(12) 0.0397(13) 0.0399(13) 0.0059(10) 0.0104(10) 0.0163(10)
C71 0.0270(10) 0.0283(11) 0.0198(9) 0.0033(8) 0.0063(8) 0.0049(8)
C72 0.0598(16) 0.0250(11) 0.0207(11) 0.0030(8) 0.0035(10) 0.0082(11)
C73 0.0335(11) 0.0243(10) 0.0209(10) 0.0037(8) -0.0006(8) 0.0087(9)
C74 0.0340(12) 0.0214(10) 0.0266(11) 0.0028(8) 0.0042(9) 0.0058(9)
C75 0.0331(11) 0.0276(11) 0.0234(10) 0.0053(8) 0.0083(8) 0.0098(9)
C76 0.0302(11) 0.0267(11) 0.0213(10) -0.0007(8) 0.0021(8) 0.0094(9)
C77 0.0255(10) 0.0243(10) 0.0249(10) 0.0017(8) -0.0006(8) 0.0088(8)
C78 0.0314(11) 0.0265(11) 0.0219(10) 0.0057(8) 0.0008(8) 0.0087(9)
C79 0.0331(12) 0.0254(11) 0.0258(11) 0.0022(8) -0.0031(9) 0.0067(9)
C80 0.0279(11) 0.0239(10) 0.0230(10) 0.0007(8) 0.0023(8) 0.0079(8)
N11 0.0221(9) 0.0358(11) 0.0361(10) 0.0000(8) 0.0054(8) 0.0067(8)
N12 0.0214(8) 0.0258(9) 0.0244(9) 0.0015(7) 0.0029(7) 0.0059(7)
N21 0.0449(12) 0.0349(11) 0.0200(9) 0.0049(7) 0.0064(8) 0.0119(9)
N22 0.0255(9) 0.0242(9) 0.0183(8) 0.0019(7) 0.0049(6) 0.0054(7)
N31 0.0325(10) 0.0281(10) 0.0278(10) -0.0063(7) 0.0027(8) 0.0019(8)
N32 0.0225(9) 0.0244(9) 0.0221(8) 0.0007(7) 0.0033(7) 0.0041(7)
N41 0.0284(10) 0.0284(10) 0.0391(11) 0.0087(8) 0.0050(8) 0.0027(8)
N42 0.0243(9) 0.0264(9) 0.0255(9) 0.0040(7) 0.0047(7) 0.0074(7)
N51 0.0374(11) 0.0317(11) 0.0378(11) -0.0049(9) -0.0098(9) 0.0060(9)
N52 0.0270(9) 0.0221(9) 0.0275(9) 0.0000(7) 0.0008(7) 0.0062(7)
N61 0.0332(10) 0.0428(12) 0.0339(10) 0.0140(9) 0.0137(8) 0.0179(9)
N62 0.0240(9) 0.0264(9) 0.0245(9) 0.0055(7) 0.0056(7) 0.0092(7)
O1 0.0372(9) 0.0313(8) 0.0203(7) 0.0056(6) 0.0037(6) 0.0113(7)
O2 0.0256(8) 0.0250(8) 0.0260(8) -0.0017(6) -0.0027(6) 0.0087(6)

loop_
_atom_type_symbol
_atom_type_description
_atom_type_scat_dispersion_real
_atom_type_scat_dispersion_imag
_atom_type_scat_source
C C 0.0033 0.0016 'International Tables Vol C Tables 4.2.6.8 and 6.1.1.4'
H H 0.0000 0.0000 'International Tables Vol C Tables 4.2.6.8 and 6.1.1.4'
N N 0.0061 0.0033 'International Tables Vol C Tables 4.2.6.8 and 6.1.1.4'
O O 0.0106 0.0060 'International Tables Vol C Tables 4.2.6.8 and 6.1.1.4'
I I -0.4742 1.8119 'International Tables Vol C Tables 4.2.6.8 and 6.1.1.4'

loop_
_geom_angle_atom_site_label_1
_geom_angle_atom_site_label_2
_geom_angle_atom_site_label_3
_geom_angle
_geom_angle_site_symmetry_1
_geom_angle_site_symmetry_3
_geom_angle_publ_flag
N12 C1 N32 108.46(17) . . ?
N12 C1 N22 108.65(16) . . ?
N32 C1 N22 107.86(16) . . ?
N12 C1 C71 108.93(17) . . ?
N32 C1 C71 110.48(16) . . ?
N22 C1 C71 112.36(17) . . ?
N52 C2 N62 108.56(16) . . ?
N52 C2 N42 108.17(17) . . ?
N62 C2 N42 108.92(16) . . ?
N52 C2 C80 113.24(17) . . ?
N62 C2 C80 107.57(16) . . ?
N42 C2 C80 110.28(17) . . ?
N12 C11 C12 106.7(2) . . ?
C11 C12 C13 104.7(2) . . ?
N11 C13 C12 112.7(2) . . ?
N22 C21 C22 106.4(2) . . ?
C21 C22 C23 105.2(2) . . ?
N21 C23 C22 112.4(2) . . ?
N32 C31 C32 106.6(2) . . ?
C31 C32 C33 105.1(2) . . ?
N31 C33 C32 112.2(2) . . ?
N42 C41 C42 106.1(2) . . ?
C41 C42 C43 105.6(2) . . ?
N41 C43 C42 112.1(2) . . ?
N52 C51 C52 106.5(2) . . ?
C51 C52 C53 105.1(2) . . ?
N51 C53 C52 112.5(2) . . ?
N62 C61 C62 106.7(2) . . ?
C61 C62 C63 105.4(2) . . ?
N61 C63 C62 112.0(2) . . ?
O1 C71 C1 107.65(16) . . ?
O1 C72 C73 113.45(19) . . ?
C78 C73 C74 120.31(19) . . ?
C78 C73 C72 122.3(2) . . ?
C74 C73 C72 117.2(2) . . ?
C75 C74 C73 118.6(2) . . ?
C74 C75 C76 122.0(2) . . ?
C74 C75 I1 117.61(17) . . ?
C76 C75 I1 120.34(15) . . ?
C77 C76 C75 119.02(19) . . ?
C76 C77 C78 119.5(2) . . ?
C76 C77 C79 121.99(19) . . ?
C78 C77 C79 118.5(2) . . ?
C73 C78 C77 120.6(2) . . ?
O2 C79 C77 113.98(18) . . ?
O2 C80 C2 109.10(16) . . ?
C13 N11 N12 103.7(2) . . ?
C11 N12 N11 112.26(18) . . ?
C11 N12 C1 128.64(19) . . ?
N11 N12 C1 118.17(18) . . ?
C23 N21 N22 103.68(19) . . ?
N21 N22 C21 112.31(17) . . ?
N21 N22 C1 118.90(17) . . ?
C21 N22 C1 127.76(18) . . ?
C33 N31 N32 103.87(19) . . ?
C31 N32 N31 112.23(18) . . ?
C31 N32 C1 128.63(18) . . ?
N31 N32 C1 119.03(17) . . ?
C43 N41 N42 103.9(2) . . ?
N41 N42 C41 112.31(19) . . ?
N41 N42 C2 118.39(17) . . ?
C41 N42 C2 129.1(2) . . ?
C53 N51 N52 103.8(2) . . ?
C51 N52 N51 112.22(19) . . ?
C51 N52 C2 129.98(18) . . ?
N51 N52 C2 117.63(18) . . ?
C63 N61 N62 103.72(19) . . ?
C61 N62 N61 112.14(18) . . ?
C61 N62 C2 130.52(18) . . ?
N61 N62 C2 117.24(17) . . ?
C71 O1 C72 112.93(18) . . ?
C80 O2 C79 111.33(16) . . ?

loop_
_geom_bond_atom_site_label_1
_geom_bond_atom_site_label_2
_geom_bond_distance
_geom_bond_site_symmetry_2
_geom_bond_publ_flag
I1 C75 2.097(2) . ?
C1 N12 1.446(3) . ?
C1 N32 1.456(3) . ?
C1 N22 1.465(3) . ?
C1 C71 1.527(3) . ?
C2 N52 1.444(3) . ?
C2 N62 1.456(3) . ?
C2 N42 1.457(3) . ?
C2 C80 1.533(3) . ?
C11 N12 1.352(3) . ?
C11 C12 1.364(3) . ?
C12 C13 1.391(4) . ?
C13 N11 1.321(3) . ?
C21 N22 1.357(3) . ?
C21 C22 1.368(3) . ?
C22 C23 1.386(4) . ?
C23 N21 1.333(3) . ?
C31 N32 1.352(3) . ?
C31 C32 1.363(3) . ?
C32 C33 1.388(4) . ?
C33 N31 1.329(3) . ?
C41 N42 1.358(3) . ?
C41 C42 1.364(4) . ?
C42 C43 1.387(4) . ?
C43 N41 1.326(3) . ?
C51 N52 1.356(3) . ?
C51 C52 1.362(3) . ?
C52 C53 1.397(4) . ?
C53 N51 1.318(3) . ?
C61 N62 1.349(3) . ?
C61 C62 1.358(3) . ?
C62 C63 1.388(4) . ?
C63 N61 1.330(3) . ?
C71 O1 1.411(3) . ?
C72 O1 1.420(3) . ?
C72 C73 1.521(3) . ?
C73 C78 1.380(3) . ?
C73 C74 1.392(3) . ?
C74 C75 1.379(3) . ?
C75 C76 1.388(3) . ?
C76 C77 1.388(3) . ?
C77 C78 1.396(3) . ?
C77 C79 1.515(3) . ?
C79 O2 1.432(3) . ?
C80 O2 1.413(3) . ?
N11 N12 1.356(3) . ?
N21 N22 1.356(2) . ?
N31 N32 1.354(2) . ?
N41 N42 1.357(3) . ?
N51 N52 1.362(3) . ?
N61 N62 1.360(3) . ?

loop_
_geom_torsion_atom_site_label_1
_geom_torsion_atom_site_label_2
_geom_torsion_atom_site_label_3
_geom_torsion_atom_site_label_4
_geom_torsion
_geom_torsion_site_symmetry_1
_geom_torsion_site_symmetry_2
_geom_torsion_site_symmetry_3
_geom_torsion_site_symmetry_4
_geom_torsion_publ_flag
N12 C11 C12 C13 1.2(3) . . . . ?
C11 C12 C13 N11 -0.4(3) . . . . ?
N22 C21 C22 C23 0.2(3) . . . . ?
C21 C22 C23 N21 -1.1(3) . . . . ?
N32 C31 C32 C33 0.2(3) . . . . ?
C31 C32 C33 N31 -0.2(3) . . . . ?
N42 C41 C42 C43 1.2(3) . . . . ?
C41 C42 C43 N41 -0.7(3) . . . . ?
N52 C51 C52 C53 -0.3(3) . . . . ?
C51 C52 C53 N51 0.2(3) . . . . ?
N62 C61 C62 C63 -1.1(3) . . . . ?
C61 C62 C63 N61 0.6(3) . . . . ?
N12 C1 C71 O1 173.67(16) . . . . ?
N32 C1 C71 O1 54.6(2) . . . . ?
N22 C1 C71 O1 -65.9(2) . . . . ?
O1 C72 C73 C78 10.5(3) . . . . ?
O1 C72 C73 C74 -174.1(2) . . . . ?
C78 C73 C74 C75 -0.2(3) . . . . ?
C72 C73 C74 C75 -175.8(2) . . . . ?
C73 C74 C75 C76 -0.8(3) . . . . ?
C73 C74 C75 I1 177.69(16) . . . . ?
C74 C75 C76 C77 0.4(3) . . . . ?
I1 C75 C76 C77 -178.09(16) . . . . ?
C75 C76 C77 C78 1.1(3) . . . . ?
C75 C76 C77 C79 -176.3(2) . . . . ?
C74 C73 C78 C77 1.7(3) . . . . ?
C72 C73 C78 C77 177.0(2) . . . . ?
C76 C77 C78 C73 -2.1(3) . . . . ?
C79 C77 C78 C73 175.3(2) . . . . ?
C76 C77 C79 O2 -22.9(3) . . . . ?
C78 C77 C79 O2 159.70(19) . . . . ?
N52 C2 C80 O2 68.0(2) . . . . ?
N62 C2 C80 O2 -172.05(17) . . . . ?
N42 C2 C80 O2 -53.4(2) . . . . ?
C12 C13 N11 N12 -0.6(3) . . . . ?
C12 C11 N12 N11 -1.7(3) . . . . ?
C12 C11 N12 C1 -170.3(2) . . . . ?
C13 N11 N12 C11 1.4(2) . . . . ?
C13 N11 N12 C1 171.31(18) . . . . ?
N32 C1 N12 C11 -22.2(3) . . . . ?
N22 C1 N12 C11 94.8(2) . . . . ?
C71 C1 N12 C11 -142.5(2) . . . . ?
N32 C1 N12 N11 169.74(17) . . . . ?
N22 C1 N12 N11 -73.3(2) . . . . ?
C71 C1 N12 N11 49.4(2) . . . . ?
C22 C23 N21 N22 1.6(3) . . . . ?
C23 N21 N22 C21 -1.4(3) . . . . ?
C23 N21 N22 C1 -170.75(19) . . . . ?
C22 C21 N22 N21 0.8(3) . . . . ?
C22 C21 N22 C1 168.9(2) . . . . ?
N12 C1 N22 N21 -26.2(2) . . . . ?
N32 C1 N22 N21 91.1(2) . . . . ?
C71 C1 N22 N21 -146.84(19) . . . . ?
N12 C1 N22 C21 166.3(2) . . . . ?
N32 C1 N22 C21 -76.3(3) . . . . ?
C71 C1 N22 C21 45.7(3) . . . . ?
C32 C33 N31 N32 0.1(3) . . . . ?
C32 C31 N32 N31 -0.1(3) . . . . ?
C32 C31 N32 C1 176.1(2) . . . . ?
C33 N31 N32 C31 0.0(3) . . . . ?
C33 N31 N32 C1 -176.59(19) . . . . ?
N12 C1 N32 C31 112.9(2) . . . . ?
N22 C1 N32 C31 -4.6(3) . . . . ?
C71 C1 N32 C31 -127.7(2) . . . . ?
N12 C1 N32 N31 -71.1(2) . . . . ?
N22 C1 N32 N31 171.43(17) . . . . ?
C71 C1 N32 N31 48.3(2) . . . . ?
C42 C43 N41 N42 0.0(3) . . . . ?
C43 N41 N42 C41 0.8(2) . . . . ?
C43 N41 N42 C2 176.64(18) . . . . ?
C42 C41 N42 N41 -1.3(3) . . . . ?
C42 C41 N42 C2 -176.5(2) . . . . ?
N52 C2 N42 N41 -178.51(17) . . . . ?
N62 C2 N42 N41 63.7(2) . . . . ?
C80 C2 N42 N41 -54.2(2) . . . . ?
N52 C2 N42 C41 -3.5(3) . . . . ?
N62 C2 N42 C41 -121.3(2) . . . . ?
C80 C2 N42 C41 120.8(2) . . . . ?
C52 C53 N51 N52 -0.1(3) . . . . ?
C52 C51 N52 N51 0.2(3) . . . . ?
C52 C51 N52 C2 -174.9(2) . . . . ?
C53 N51 N52 C51 -0.1(3) . . . . ?
C53 N51 N52 C2 175.7(2) . . . . ?
N62 C2 N52 C51 -133.1(2) . . . . ?
N42 C2 N52 C51 108.8(2) . . . . ?
C80 C2 N52 C51 -13.7(3) . . . . ?
N62 C2 N52 N51 52.0(2) . . . . ?
N42 C2 N52 N51 -66.0(2) . . . . ?
C80 C2 N52 N51 171.40(19) . . . . ?
C62 C63 N61 N62 0.1(3) . . . . ?
C62 C61 N62 N61 1.2(3) . . . . ?
C62 C61 N62 C2 177.3(2) . . . . ?
C63 N61 N62 C61 -0.8(3) . . . . ?
C63 N61 N62 C2 -177.49(19) . . . . ?
N52 C2 N62 C61 -110.3(2) . . . . ?
N42 C2 N62 C61 7.2(3) . . . . ?
C80 C2 N62 C61 126.8(2) . . . . ?
N52 C2 N62 N61 65.6(2) . . . . ?
N42 C2 N62 N61 -176.80(18) . . . . ?
C80 C2 N62 N61 -57.3(2) . . . . ?
C1 C71 O1 C72 174.45(17) . . . . ?
C73 C72 O1 C71 88.2(2) . . . . ?
C2 C80 O2 C79 177.48(17) . . . . ?
C77 C79 O2 C80 -79.6(2) . . . . ?

loop_
_cod_related_entry_id
_cod_related_entry_database
_cod_related_entry_code
1 ChemSpider 21141827
